data_4081665
loop_
_publ_author_name
'Nikitin, Kirill'
'M\"uller-Bunz, Helge'
'McGlinchey, Michael J.'

_publ_section_title
;
 Diels--Alder Reactions of 9-Ferrocenyl- and 9,10-Diferrocenylanthracene:
 Steric Control of 9,10- versus 1,4-Cycloaddition
;
_journal_issue 20
_journal_name_full Organometallics
_journal_page_first 6118
_journal_paper_doi 10.1021/om400762f
_journal_volume 32
_journal_year 2013
_chemical_formula_moiety 'C29 H21 Fe O4, C4 H12 N, C H2 Cl2'
_chemical_formula_sum 'C34 H35 Cl2 Fe N O4'
_chemical_formula_weight 648.38
_chemical_name_systematic
; 
 ? 
;
_space_group_IT_number 14
_symmetry_cell_setting monoclinic
_symmetry_space_group_name_Hall '-P 2yn'
_symmetry_space_group_name_H-M 'P 1 21/n 1'
_atom_sites_solution_hydrogens geom
_atom_sites_solution_primary direct
_atom_sites_solution_secondary difmap
_audit_creation_method SHELXL-97
_cell_angle_alpha 90.00
_cell_angle_beta 94.559(3)
_cell_angle_gamma 90.00
_cell_formula_units_Z 4
_cell_length_a 10.1014(3)
_cell_length_b 10.9601(3)
_cell_length_c 26.7339(8)
_cell_measurement_reflns_used 13269
_cell_measurement_temperature 100(2)
_cell_measurement_theta_max 24.7028
_cell_measurement_theta_min 3.4674
_cell_volume 2950.41(15)
_computing_cell_refinement
; 
CrysAlisPro, Oxford Diffraction Ltd., 
Version 1.171.34.36 (release 02-08-2010 CrysAlis171 .NET) 
(compiled Aug  2 2010,13:00:58) 
;
_computing_data_collection
; 
CrysAlisPro, Oxford Diffraction Ltd., 
Version 1.171.34.36 (release 02-08-2010 CrysAlis171 .NET) 
(compiled Aug  2 2010,13:00:58) 
;
_computing_data_reduction
; 
CrysAlisPro, Oxford Diffraction Ltd., 
Version 1.171.34.36 (release 02-08-2010 CrysAlis171 .NET) 
(compiled Aug  2 2010,13:00:58) 
;
_computing_structure_refinement 'SHELXL-97 (Sheldrick, 2008)'
_computing_structure_solution 'SHELXS-97 (Sheldrick, 2008)'
_diffrn_ambient_temperature 100(2)
_diffrn_detector_area_resol_mean 10.3196
_diffrn_measured_fraction_theta_full 0.994
_diffrn_measured_fraction_theta_max 0.994
_diffrn_measurement_device_type 'SuperNova, Dual, Cu at zero, Atlas'
_diffrn_measurement_method '\w scans'
_diffrn_radiation_monochromator mirror
_diffrn_radiation_source 'SuperNova (Mo) X-ray Source'
_diffrn_radiation_type MoK\a
_diffrn_radiation_wavelength 0.71073
_diffrn_reflns_av_R_equivalents 0.0444
_diffrn_reflns_av_sigmaI/netI 0.0262
_diffrn_reflns_limit_h_max 11
_diffrn_reflns_limit_h_min -11
_diffrn_reflns_limit_k_max 12
_diffrn_reflns_limit_k_min -12
_diffrn_reflns_limit_l_max 29
_diffrn_reflns_limit_l_min -31
_diffrn_reflns_number 32212
_diffrn_reflns_theta_full 24.76
_diffrn_reflns_theta_max 24.76
_diffrn_reflns_theta_min 3.47
_exptl_absorpt_coefficient_mu 0.733
_exptl_absorpt_correction_T_max 0.976
_exptl_absorpt_correction_T_min 0.945
_exptl_absorpt_correction_type analytical
_exptl_absorpt_process_details
; 
CrysAlisPro, Oxford Diffraction Ltd., 
Version 1.171.34.36 (release 02-08-2010 CrysAlis171 .NET) 
(compiled Aug  2 2010,13:00:58) 
Analytical numeric absorption correction using a multifaceted crystal
model based on expressions derived by R.C. Clark & J.S. Reid.
(Clark, R. C. & Reid, J. S. (1995). Acta Cryst. A51, 887-897)
;
_exptl_crystal_colour orange
_exptl_crystal_density_diffrn 1.460
_exptl_crystal_density_method 'not measured'
_exptl_crystal_description rod
_exptl_crystal_F_000 1352
_exptl_crystal_size_max 0.1357
_exptl_crystal_size_mid 0.0722
_exptl_crystal_size_min 0.0598
_refine_diff_density_max 0.482
_refine_diff_density_min -0.776
_refine_diff_density_rms 0.054
_refine_ls_extinction_method none
_refine_ls_goodness_of_fit_ref 1.052
_refine_ls_hydrogen_treatment constr
_refine_ls_matrix_type full
_refine_ls_number_parameters 384
_refine_ls_number_reflns 5014
_refine_ls_number_restraints 0
_refine_ls_restrained_S_all 1.052
_refine_ls_R_factor_all 0.0393
_refine_ls_R_factor_gt 0.0331
_refine_ls_shift/su_max 0.001
_refine_ls_shift/su_mean 0.000
_refine_ls_structure_factor_coef Fsqd
_refine_ls_weighting_details 'calc w=1/[\s^2^(Fo^2^)+(0.0295P)^2^+3.3475P] where P=(Fo^2^+2Fc^2^)/3'
_refine_ls_weighting_scheme calc
_refine_ls_wR_factor_gt 0.0757
_refine_ls_wR_factor_ref 0.0789
_reflns_number_gt 4463
_reflns_number_total 5014
_reflns_threshold_expression I>2\s(I)
_cod_data_source_file om400762f_si_002.cif
_cod_data_source_block nik18(19)
_cod_original_sg_symbol_H-M 'P 21/n'
_cod_database_code 4081665

loop_
_symmetry_equiv_pos_as_xyz
'x, y, z'
'-x+1/2, y+1/2, -z+1/2'
'-x, -y, -z'
'x-1/2, -y-1/2, z-1/2'

loop_
_atom_site_label
_atom_site_type_symbol
_atom_site_fract_x
_atom_site_fract_y
_atom_site_fract_z
_atom_site_U_iso_or_equiv
_atom_site_adp_type
_atom_site_occupancy
_atom_site_symmetry_multiplicity
_atom_site_calc_flag
_atom_site_refinement_flags
C1 C 0.1307(2) 0.4022(2) 0.08510(7) 0.0150(4) Uani 1 1 d .
H1 H 0.1125 0.3172 0.0834 0.018 Uiso 1 1 calc R
C2 C 0.0345(2) 0.4859(2) 0.06708(8) 0.0180(5) Uani 1 1 d .
H2 H -0.0494 0.4576 0.0532 0.022 Uiso 1 1 calc R
C3 C 0.0602(2) 0.6107(2) 0.06929(8) 0.0194(5) Uani 1 1 d .
H3 H -0.0062 0.6674 0.0574 0.023 Uiso 1 1 calc R
C4 C 0.1838(2) 0.6521(2) 0.08894(8) 0.0171(5) Uani 1 1 d .
H4 H 0.2023 0.7370 0.0904 0.021 Uiso 1 1 calc R
C4A C 0.2796(2) 0.56922(19) 0.10633(7) 0.0134(4) Uani 1 1 d .
C5 C 0.6021(2) 0.57915(19) 0.06389(8) 0.0149(4) Uani 1 1 d .
H5 H 0.6187 0.6645 0.0648 0.018 Uiso 1 1 calc R
C6 C 0.6716(2) 0.5035(2) 0.03324(8) 0.0163(5) Uani 1 1 d .
H6 H 0.7362 0.5371 0.0132 0.020 Uiso 1 1 calc R
C7 C 0.6464(2) 0.3792(2) 0.03204(8) 0.0152(4) Uani 1 1 d .
H7 H 0.6941 0.3279 0.0112 0.018 Uiso 1 1 calc R
C8 C 0.5516(2) 0.32854(19) 0.06116(7) 0.0130(4) Uani 1 1 d .
H8 H 0.5337 0.2435 0.0595 0.016 Uiso 1 1 calc R
C8A C 0.48374(19) 0.40279(18) 0.09250(7) 0.0114(4) Uani 1 1 d .
C9 C 0.3730(2) 0.36579(18) 0.12647(7) 0.0115(4) Uani 1 1 d .
Fe Fe 0.28322(3) 0.08897(3) 0.088220(10) 0.01202(9) Uani 1 1 d .
C16 C 0.3485(2) 0.23061(18) 0.13367(7) 0.0119(4) Uani 1 1 d .
C17 C 0.2302(2) 0.17880(19) 0.15155(7) 0.0127(4) Uani 1 1 d .
H17 H 0.1498 0.2215 0.1554 0.015 Uiso 1 1 calc R
C18 C 0.2528(2) 0.05418(19) 0.16248(8) 0.0154(4) Uani 1 1 d .
H18 H 0.1903 -0.0012 0.1744 0.018 Uiso 1 1 calc R
C19 C 0.3856(2) 0.02605(19) 0.15253(8) 0.0157(4) Uani 1 1 d .
H19 H 0.4271 -0.0515 0.1565 0.019 Uiso 1 1 calc R
C20 C 0.4450(2) 0.13439(19) 0.13564(7) 0.0139(4) Uani 1 1 d .
H20 H 0.5341 0.1419 0.1271 0.017 Uiso 1 1 calc R
C21 C 0.2467(2) 0.1563(2) 0.01695(7) 0.0182(5) Uani 1 1 d .
H21 H 0.2530 0.2394 0.0073 0.022 Uiso 1 1 calc R
C22 C 0.1319(2) 0.0980(2) 0.03221(8) 0.0181(5) Uani 1 1 d .
H22 H 0.0475 0.1349 0.0347 0.022 Uiso 1 1 calc R
C23 C 0.1649(2) -0.0261(2) 0.04331(8) 0.0179(5) Uani 1 1 d .
H23 H 0.1063 -0.0866 0.0542 0.021 Uiso 1 1 calc R
C24 C 0.3007(2) -0.0434(2) 0.03514(8) 0.0188(5) Uani 1 1 d .
H24 H 0.3493 -0.1173 0.0399 0.023 Uiso 1 1 calc R
C25 C 0.3511(2) 0.0694(2) 0.01853(8) 0.0203(5) Uani 1 1 d .
H25 H 0.4392 0.0840 0.0100 0.024 Uiso 1 1 calc R
C9A C 0.2528(2) 0.44316(18) 0.10543(7) 0.0117(4) Uani 1 1 d .
C10 C 0.4209(2) 0.60054(19) 0.12606(7) 0.0134(4) Uani 1 1 d .
H10 H 0.4391 0.6902 0.1259 0.016 Uiso 1 1 calc R
C10A C 0.5090(2) 0.52887(18) 0.09297(7) 0.0122(4) Uani 1 1 d .
C11 C 0.4409(2) 0.54444(19) 0.17832(7) 0.0130(4) Uani 1 1 d .
C13 C 0.4256(2) 0.34518(18) 0.22395(7) 0.0126(4) Uani 1 1 d .
O1 O 0.52035(14) 0.28182(14) 0.23641(5) 0.0174(3) Uani 1 1 d .
O2 O 0.31240(14) 0.34658(13) 0.24674(5) 0.0142(3) Uani 1 1 d .
C15 C 0.4906(2) 0.62032(19) 0.22343(8) 0.0155(5) Uani 1 1 d .
C12 C 0.41520(19) 0.42519(19) 0.17852(7) 0.0119(4) Uani 1 1 d .
C14 C 0.3087(2) 0.2646(2) 0.28905(8) 0.0195(5) Uani 1 1 d .
H14A H 0.3026 0.1802 0.2770 0.029 Uiso 1 1 calc R
H14B H 0.2312 0.2835 0.3075 0.029 Uiso 1 1 calc R
H14C H 0.3898 0.2746 0.3113 0.029 Uiso 1 1 calc R
O3 O 0.50004(15) 0.56707(14) 0.26471(5) 0.0201(3) Uani 1 1 d .
O4 O 0.51973(17) 0.72874(14) 0.21432(6) 0.0258(4) Uani 1 1 d .
N N 0.86709(17) 0.47107(16) 0.21087(6) 0.0147(4) Uani 1 1 d .
C26 C 1.0151(2) 0.4650(2) 0.21704(8) 0.0195(5) Uani 1 1 d .
H26A H 1.0426 0.3881 0.2335 0.029 Uiso 1 1 calc R
H26B H 1.0493 0.5337 0.2377 0.029 Uiso 1 1 calc R
H26C H 1.0506 0.4693 0.1840 0.029 Uiso 1 1 calc R
C27 C 0.8138(2) 0.4726(2) 0.26168(8) 0.0209(5) Uani 1 1 d .
H27A H 0.8422 0.3986 0.2801 0.031 Uiso 1 1 calc R
H27B H 0.7166 0.4758 0.2578 0.031 Uiso 1 1 calc R
H27C H 0.8478 0.5445 0.2803 0.031 Uiso 1 1 calc R
C28 C 0.8251(2) 0.5847(2) 0.18287(9) 0.0214(5) Uani 1 1 d .
H28A H 0.8591 0.6562 0.2018 0.032 Uiso 1 1 calc R
H28B H 0.7279 0.5884 0.1787 0.032 Uiso 1 1 calc R
H28C H 0.8608 0.5839 0.1498 0.032 Uiso 1 1 calc R
C29 C 0.8151(2) 0.3610(2) 0.18256(9) 0.0252(5) Uani 1 1 d .
H29A H 0.8462 0.3619 0.1488 0.038 Uiso 1 1 calc R
H29B H 0.7178 0.3620 0.1802 0.038 Uiso 1 1 calc R
H29C H 0.8474 0.2871 0.2002 0.038 Uiso 1 1 calc R
C30 C 0.8972(3) 1.0112(2) 0.12746(9) 0.0306(6) Uani 1 1 d .
H30A H 0.9868 1.0058 0.1151 0.037 Uiso 1 1 calc R
H30B H 0.9079 1.0332 0.1635 0.037 Uiso 1 1 calc R
Cl1 Cl 0.80590(6) 1.12621(6) 0.09416(2) 0.02981(15) Uani 1 1 d .
Cl2 Cl 0.81888(12) 0.86867(7) 0.12075(3) 0.0679(3) Uani 1 1 d .

loop_
_atom_site_aniso_label
_atom_site_aniso_U_11
_atom_site_aniso_U_22
_atom_site_aniso_U_33
_atom_site_aniso_U_23
_atom_site_aniso_U_13
_atom_site_aniso_U_12
C1 0.0157(11) 0.0179(11) 0.0118(10) -0.0012(8) 0.0032(8) -0.0003(9)
C2 0.0130(11) 0.0264(13) 0.0145(11) -0.0002(9) 0.0008(9) 0.0015(9)
C3 0.0162(11) 0.0254(13) 0.0167(11) 0.0033(9) 0.0025(9) 0.0095(9)
C4 0.0228(12) 0.0148(11) 0.0142(10) 0.0027(9) 0.0045(9) 0.0042(9)
C4A 0.0155(11) 0.0167(11) 0.0082(9) 0.0004(8) 0.0030(8) 0.0025(9)
C5 0.0144(11) 0.0142(11) 0.0153(10) 0.0038(8) -0.0031(8) -0.0025(9)
C6 0.0102(10) 0.0234(12) 0.0151(11) 0.0060(9) 0.0009(8) -0.0017(9)
C7 0.0129(11) 0.0202(11) 0.0124(10) -0.0007(8) 0.0005(8) 0.0027(9)
C8 0.0119(10) 0.0148(11) 0.0121(10) -0.0001(8) -0.0006(8) -0.0005(8)
C8A 0.0092(10) 0.0142(10) 0.0101(10) 0.0014(8) -0.0032(8) -0.0007(8)
C9 0.0114(10) 0.0116(10) 0.0116(10) -0.0006(8) 0.0009(8) 0.0005(8)
Fe 0.01271(16) 0.01098(16) 0.01235(16) -0.00066(12) 0.00087(12) -0.00101(12)
C16 0.0128(10) 0.0129(10) 0.0098(9) -0.0006(8) 0.0004(8) -0.0011(8)
C17 0.0117(10) 0.0151(11) 0.0115(10) -0.0013(8) 0.0015(8) -0.0007(8)
C18 0.0169(11) 0.0167(11) 0.0124(10) 0.0017(8) 0.0001(8) -0.0045(9)
C19 0.0166(11) 0.0146(11) 0.0152(11) 0.0010(8) -0.0025(9) -0.0001(9)
C20 0.0142(11) 0.0143(11) 0.0129(10) -0.0009(8) -0.0004(8) 0.0002(8)
C21 0.0303(13) 0.0149(11) 0.0094(10) -0.0008(8) 0.0012(9) -0.0029(9)
C22 0.0195(11) 0.0202(12) 0.0138(10) -0.0019(9) -0.0043(9) -0.0014(9)
C23 0.0204(12) 0.0162(11) 0.0164(11) -0.0033(9) -0.0025(9) -0.0051(9)
C24 0.0241(12) 0.0145(11) 0.0179(11) -0.0065(9) 0.0015(9) -0.0009(9)
C25 0.0255(12) 0.0214(12) 0.0146(11) -0.0058(9) 0.0065(9) -0.0039(10)
C9A 0.0130(10) 0.0136(10) 0.0089(10) 0.0000(8) 0.0040(8) 0.0025(8)
C10 0.0151(11) 0.0097(10) 0.0154(10) 0.0006(8) 0.0016(8) 0.0008(8)
C10A 0.0121(10) 0.0139(11) 0.0099(10) 0.0005(8) -0.0030(8) 0.0005(8)
C11 0.0105(10) 0.0143(11) 0.0141(10) 0.0008(8) 0.0017(8) 0.0012(8)
C13 0.0135(11) 0.0124(10) 0.0120(10) -0.0036(8) 0.0011(8) -0.0034(9)
O1 0.0141(8) 0.0201(8) 0.0179(8) 0.0026(6) 0.0010(6) 0.0042(7)
O2 0.0138(7) 0.0149(8) 0.0144(7) 0.0021(6) 0.0041(6) 0.0007(6)
C15 0.0094(10) 0.0177(12) 0.0198(12) -0.0042(9) 0.0030(9) 0.0014(8)
C12 0.0081(10) 0.0156(11) 0.0120(10) -0.0018(8) 0.0016(8) 0.0018(8)
C14 0.0256(12) 0.0154(11) 0.0185(11) 0.0062(9) 0.0090(9) 0.0016(9)
O3 0.0200(8) 0.0249(9) 0.0149(8) -0.0031(7) -0.0007(6) 0.0002(7)
O4 0.0343(10) 0.0166(9) 0.0263(9) -0.0055(7) 0.0010(7) -0.0075(7)
N 0.0131(9) 0.0143(9) 0.0166(9) 0.0000(7) 0.0003(7) -0.0003(7)
C26 0.0121(11) 0.0248(12) 0.0216(12) 0.0018(9) 0.0013(9) -0.0004(9)
C27 0.0175(11) 0.0278(13) 0.0182(11) 0.0018(10) 0.0056(9) 0.0057(10)
C28 0.0233(12) 0.0170(12) 0.0232(12) 0.0040(9) -0.0017(10) 0.0050(10)
C29 0.0289(14) 0.0184(12) 0.0277(13) -0.0035(10) -0.0013(11) -0.0067(10)
C30 0.0296(14) 0.0368(15) 0.0253(13) 0.0000(11) 0.0017(11) 0.0106(12)
Cl1 0.0296(3) 0.0295(3) 0.0300(3) -0.0015(3) -0.0002(3) 0.0072(3)
Cl2 0.1375(9) 0.0291(4) 0.0344(4) 0.0021(3) -0.0100(5) -0.0073(5)

loop_
_atom_type_symbol
_atom_type_description
_atom_type_scat_dispersion_real
_atom_type_scat_dispersion_imag
_atom_type_scat_source
C C 0.0033 0.0016 'International Tables Vol C Tables 4.2.6.8 and 6.1.1.4'
H H 0.0000 0.0000 'International Tables Vol C Tables 4.2.6.8 and 6.1.1.4'
N N 0.0061 0.0033 'International Tables Vol C Tables 4.2.6.8 and 6.1.1.4'
O O 0.0106 0.0060 'International Tables Vol C Tables 4.2.6.8 and 6.1.1.4'
Cl Cl 0.1484 0.1585 'International Tables Vol C Tables 4.2.6.8 and 6.1.1.4'
Fe Fe 0.3463 0.8444 'International Tables Vol C Tables 4.2.6.8 and 6.1.1.4'

loop_
_geom_angle_atom_site_label_1
_geom_angle_atom_site_label_2
_geom_angle_atom_site_label_3
_geom_angle
C9A C1 C2 119.8(2)
C9A C1 H1 120.1
C2 C1 H1 120.1
C3 C2 C1 120.6(2)
C3 C2 H2 119.7
C1 C2 H2 119.7
C4 C3 C2 119.7(2)
C4 C3 H3 120.2
C2 C3 H3 120.2
C4A C4 C3 119.8(2)
C4A C4 H4 120.1
C3 C4 H4 120.1
C4 C4A C9A 120.7(2)
C4 C4A C10 125.57(19)
C9A C4A C10 113.66(18)
C10A C5 C6 119.39(19)
C10A C5 H5 120.3
C6 C5 H5 120.3
C7 C6 C5 119.88(19)
C7 C6 H6 120.1
C5 C6 H6 120.1
C6 C7 C8 120.72(19)
C6 C7 H7 119.6
C8 C7 H7 119.6
C8A C8 C7 119.82(19)
C8A C8 H8 120.1
C7 C8 H8 120.1
C8 C8A C10A 118.96(18)
C8 C8A C9 127.93(18)
C10A C8A C9 113.00(17)
C16 C9 C9A 116.72(17)
C16 C9 C8A 117.56(16)
C9A C9 C8A 103.02(15)
C16 C9 C12 109.22(16)
C9A C9 C12 104.21(15)
C8A C9 C12 104.70(16)
C25 Fe C24 40.63(9)
C25 Fe C16 120.29(8)
C24 Fe C16 155.14(9)
C25 Fe C20 106.28(9)
C24 Fe C20 119.52(9)
C16 Fe C20 41.00(8)
C25 Fe C21 40.54(9)
C24 Fe C21 68.26(9)
C16 Fe C21 107.73(8)
C20 Fe C21 124.32(9)
C25 Fe C19 122.96(9)
C24 Fe C19 106.08(9)
C16 Fe C19 68.96(8)
C20 Fe C19 40.52(8)
C21 Fe C19 160.18(9)
C25 Fe C22 68.01(9)
C24 Fe C22 68.23(9)
C16 Fe C22 125.56(8)
C20 Fe C22 161.76(9)
C21 Fe C22 40.27(9)
C19 Fe C22 157.17(9)
C25 Fe C23 68.01(9)
C24 Fe C23 40.45(9)
C16 Fe C23 162.88(8)
C20 Fe C23 155.22(9)
C21 Fe C23 67.97(9)
C19 Fe C23 120.86(9)
C22 Fe C23 40.57(9)
C25 Fe C17 157.43(9)
C24 Fe C17 161.50(9)
C16 Fe C17 40.93(8)
C20 Fe C17 67.86(8)
C21 Fe C17 123.45(8)
C19 Fe C17 67.66(8)
C22 Fe C17 110.35(8)
C23 Fe C17 126.44(8)
C25 Fe C18 160.10(9)
C24 Fe C18 124.21(9)
C16 Fe C18 68.62(8)
C20 Fe C18 67.84(8)
C21 Fe C18 158.34(9)
C19 Fe C18 40.34(8)
C22 Fe C18 123.33(9)
C23 Fe C18 108.87(9)
C17 Fe C18 39.93(8)
C20 C16 C17 106.13(18)
C20 C16 C9 127.25(18)
C17 C16 C9 125.17(18)
C20 C16 Fe 69.54(11)
C17 C16 Fe 70.20(11)
C9 C16 Fe 135.49(14)
C18 C17 C16 109.00(18)
C18 C17 Fe 70.14(12)
C16 C17 Fe 68.86(11)
C18 C17 H17 125.5
C16 C17 H17 125.5
Fe C17 H17 127.1
C17 C18 C19 108.11(18)
C17 C18 Fe 69.93(11)
C19 C18 Fe 69.28(12)
C17 C18 H18 125.9
C19 C18 H18 125.9
Fe C18 H18 126.4
C20 C19 C18 107.89(19)
C20 C19 Fe 69.55(12)
C18 C19 Fe 70.39(12)
C20 C19 H19 126.1
C18 C19 H19 126.1
Fe C19 H19 125.6
C19 C20 C16 108.82(18)
C19 C20 Fe 69.93(12)
C16 C20 Fe 69.46(11)
C19 C20 H20 125.6
C16 C20 H20 125.6
Fe C20 H20 126.6
C22 C21 C25 108.23(19)
C22 C21 Fe 70.12(12)
C25 C21 Fe 69.65(12)
C22 C21 H21 125.9
C25 C21 H21 125.9
Fe C21 H21 125.9
C21 C22 C23 107.9(2)
C21 C22 Fe 69.62(12)
C23 C22 Fe 69.80(12)
C21 C22 H22 126.0
C23 C22 H22 126.0
Fe C22 H22 126.1
C24 C23 C22 107.96(19)
C24 C23 Fe 69.37(12)
C22 C23 Fe 69.63(12)
C24 C23 H23 126.0
C22 C23 H23 126.0
Fe C23 H23 126.5
C23 C24 C25 107.9(2)
C23 C24 Fe 70.18(12)
C25 C24 Fe 69.68(12)
C23 C24 H24 126.1
C25 C24 H24 126.1
Fe C24 H24 125.6
C21 C25 C24 108.0(2)
C21 C25 Fe 69.81(12)
C24 C25 Fe 69.69(12)
C21 C25 H25 126.0
C24 C25 H25 126.0
Fe C25 H25 126.1
C1 C9A C4A 119.32(19)
C1 C9A C9 127.85(18)
C4A C9A C9 112.77(18)
C4A C10 C10A 104.93(16)
C4A C10 C11 106.21(16)
C10A C10 C11 106.46(16)
C4A C10 H10 112.9
C10A C10 H10 112.9
C11 C10 H10 112.9
C5 C10A C8A 121.20(19)
C5 C10A C10 125.23(19)
C8A C10A C10 113.51(17)
C12 C11 C15 125.92(19)
C12 C11 C10 112.80(18)
C15 C11 C10 121.23(18)
O1 C13 O2 124.64(18)
O1 C13 C12 124.36(18)
O2 C13 C12 110.83(17)
C13 O2 C14 115.13(16)
O3 C15 O4 127.9(2)
O3 C15 C11 116.39(19)
O4 C15 C11 115.70(19)
C11 C12 C13 125.27(19)
C11 C12 C9 116.35(18)
C13 C12 C9 118.37(17)
O2 C14 H14A 109.5
O2 C14 H14B 109.5
H14A C14 H14B 109.5
O2 C14 H14C 109.5
H14A C14 H14C 109.5
H14B C14 H14C 109.5
C26 N C29 109.15(17)
C26 N C28 109.51(17)
C29 N C28 110.09(17)
C26 N C27 109.18(16)
C29 N C27 109.29(17)
C28 N C27 109.60(16)
N C26 H26A 109.5
N C26 H26B 109.5
H26A C26 H26B 109.5
N C26 H26C 109.5
H26A C26 H26C 109.5
H26B C26 H26C 109.5
N C27 H27A 109.5
N C27 H27B 109.5
H27A C27 H27B 109.5
N C27 H27C 109.5
H27A C27 H27C 109.5
H27B C27 H27C 109.5
N C28 H28A 109.5
N C28 H28B 109.5
H28A C28 H28B 109.5
N C28 H28C 109.5
H28A C28 H28C 109.5
H28B C28 H28C 109.5
N C29 H29A 109.5
N C29 H29B 109.5
H29A C29 H29B 109.5
N C29 H29C 109.5
H29A C29 H29C 109.5
H29B C29 H29C 109.5
Cl2 C30 Cl1 111.81(14)
Cl2 C30 H30A 109.3
Cl1 C30 H30A 109.3
Cl2 C30 H30B 109.3
Cl1 C30 H30B 109.3
H30A C30 H30B 107.9

loop_
_geom_bond_atom_site_label_1
_geom_bond_atom_site_label_2
_geom_bond_distance
C1 C9A 1.382(3)
C1 C2 1.395(3)
C1 H1 0.9500
C2 C3 1.393(3)
C2 H2 0.9500
C3 C4 1.391(3)
C3 H3 0.9500
C4 C4A 1.380(3)
C4 H4 0.9500
C4A C9A 1.408(3)
C4A C10 1.521(3)
C5 C10A 1.382(3)
C5 C6 1.394(3)
C5 H5 0.9500
C6 C7 1.386(3)
C6 H6 0.9500
C7 C8 1.396(3)
C7 H7 0.9500
C8 C8A 1.388(3)
C8 H8 0.9500
C8A C10A 1.405(3)
C8A C9 1.550(3)
C9 C16 1.517(3)
C9 C9A 1.549(3)
C9 C12 1.565(3)
Fe C25 2.047(2)
Fe C24 2.047(2)
Fe C16 2.048(2)
Fe C20 2.049(2)
Fe C21 2.049(2)
Fe C19 2.054(2)
Fe C22 2.056(2)
Fe C23 2.058(2)
Fe C17 2.066(2)
Fe C18 2.068(2)
C16 C20 1.435(3)
C16 C17 1.438(3)
C17 C18 1.412(3)
C17 H17 0.9500
C18 C19 1.421(3)
C18 H18 0.9500
C19 C20 1.420(3)
C19 H19 0.9500
C20 H20 0.9500
C21 C22 1.413(3)
C21 C25 1.419(3)
C21 H21 0.9500
C22 C23 1.426(3)
C22 H22 0.9500
C23 C24 1.419(3)
C23 H23 0.9500
C24 C25 1.421(3)
C24 H24 0.9500
C25 H25 0.9500
C10 C10A 1.522(3)
C10 C11 1.525(3)
C10 H10 1.0000
C11 C12 1.333(3)
C11 C15 1.517(3)
C13 O1 1.208(2)
C13 O2 1.338(2)
C13 C12 1.495(3)
O2 C14 1.447(2)
C15 O3 1.245(3)
C15 O4 1.253(3)
C14 H14A 0.9800
C14 H14B 0.9800
C14 H14C 0.9800
N C26 1.492(3)
N C29 1.497(3)
N C28 1.497(3)
N C27 1.501(3)
C26 H26A 0.9800
C26 H26B 0.9800
C26 H26C 0.9800
C27 H27A 0.9800
C27 H27B 0.9800
C27 H27C 0.9800
C28 H28A 0.9800
C28 H28B 0.9800
C28 H28C 0.9800
C29 H29A 0.9800
C29 H29B 0.9800
C29 H29C 0.9800
C30 Cl2 1.754(3)
C30 Cl1 1.761(3)
C30 H30A 0.9900
C30 H30B 0.9900

loop_
_geom_torsion_atom_site_label_1
_geom_torsion_atom_site_label_2
_geom_torsion_atom_site_label_3
_geom_torsion_atom_site_label_4
_geom_torsion
C9A C1 C2 C3 0.1(3)
C1 C2 C3 C4 1.0(3)
C2 C3 C4 C4A -0.4(3)
C3 C4 C4A C9A -1.4(3)
C3 C4 C4A C10 176.47(19)
C10A C5 C6 C7 0.3(3)
C5 C6 C7 C8 0.2(3)
C6 C7 C8 C8A -1.4(3)
C7 C8 C8A C10A 2.1(3)
C7 C8 C8A C9 178.13(19)
C8 C8A C9 C16 10.8(3)
C10A C8A C9 C16 -173.00(17)
C8 C8A C9 C9A -119.1(2)
C10A C8A C9 C9A 57.1(2)
C8 C8A C9 C12 132.2(2)
C10A C8A C9 C12 -51.6(2)
C9A C9 C16 C20 156.97(19)
C8A C9 C16 C20 33.8(3)
C12 C9 C16 C20 -85.2(2)
C9A C9 C16 C17 -38.7(3)
C8A C9 C16 C17 -161.89(18)
C12 C9 C16 C17 79.1(2)
C9A C9 C16 Fe 58.5(3)
C8A C9 C16 Fe -64.7(3)
C12 C9 C16 Fe 176.33(15)
C25 Fe C16 C20 -79.80(14)
C24 Fe C16 C20 -45.9(2)
C21 Fe C16 C20 -122.30(12)
C19 Fe C16 C20 36.96(12)
C22 Fe C16 C20 -163.17(12)
C23 Fe C16 C20 165.1(3)
C17 Fe C16 C20 116.72(16)
C18 Fe C16 C20 80.37(13)
C25 Fe C16 C17 163.48(12)
C24 Fe C16 C17 -162.60(19)
C20 Fe C16 C17 -116.72(16)
C21 Fe C16 C17 120.98(13)
C19 Fe C16 C17 -79.75(13)
C22 Fe C16 C17 80.11(14)
C23 Fe C16 C17 48.4(3)
C18 Fe C16 C17 -36.34(12)
C25 Fe C16 C9 43.0(2)
C24 Fe C16 C9 76.9(3)
C20 Fe C16 C9 122.8(2)
C21 Fe C16 C9 0.5(2)
C19 Fe C16 C9 159.8(2)
C22 Fe C16 C9 -40.4(2)
C23 Fe C16 C9 -72.0(4)
C17 Fe C16 C9 -120.5(3)
C18 Fe C16 C9 -156.8(2)
C20 C16 C17 C18 -1.8(2)
C9 C16 C17 C18 -168.88(18)
Fe C16 C17 C18 58.78(14)
C20 C16 C17 Fe -60.60(13)
C9 C16 C17 Fe 132.3(2)
C25 Fe C17 C18 -160.5(2)
C24 Fe C17 C18 35.9(3)
C16 Fe C17 C18 -120.71(17)
C20 Fe C17 C18 -81.46(13)
C21 Fe C17 C18 161.11(12)
C19 Fe C17 C18 -37.53(12)
C22 Fe C17 C18 118.02(13)
C23 Fe C17 C18 75.18(15)
C25 Fe C17 C16 -39.8(3)
C24 Fe C17 C16 156.7(3)
C20 Fe C17 C16 39.25(12)
C21 Fe C17 C16 -78.18(14)
C19 Fe C17 C16 83.19(13)
C22 Fe C17 C16 -121.26(12)
C23 Fe C17 C16 -164.11(12)
C18 Fe C17 C16 120.71(17)
C16 C17 C18 C19 0.9(2)
Fe C17 C18 C19 58.94(14)
C16 C17 C18 Fe -58.00(14)
C25 Fe C18 C17 157.9(2)
C24 Fe C18 C17 -166.99(12)
C16 Fe C18 C17 37.22(12)
C20 Fe C18 C17 81.52(13)
C21 Fe C18 C17 -47.1(3)
C19 Fe C18 C17 119.48(17)
C22 Fe C18 C17 -82.12(14)
C23 Fe C18 C17 -124.73(13)
C25 Fe C18 C19 38.4(3)
C24 Fe C18 C19 73.53(15)
C16 Fe C18 C19 -82.26(13)
C20 Fe C18 C19 -37.96(12)
C21 Fe C18 C19 -166.5(2)
C22 Fe C18 C19 158.40(12)
C23 Fe C18 C19 115.79(13)
C17 Fe C18 C19 -119.48(17)
C17 C18 C19 C20 0.3(2)
Fe C18 C19 C20 59.69(14)
C17 C18 C19 Fe -59.35(14)
C25 Fe C19 C20 75.86(15)
C24 Fe C19 C20 116.88(13)
C16 Fe C19 C20 -37.39(12)
C21 Fe C19 C20 46.6(3)
C22 Fe C19 C20 -171.2(2)
C23 Fe C19 C20 158.25(12)
C17 Fe C19 C20 -81.58(13)
C18 Fe C19 C20 -118.74(17)
C25 Fe C19 C18 -165.40(12)
C24 Fe C19 C18 -124.38(13)
C16 Fe C19 C18 81.35(13)
C20 Fe C19 C18 118.74(17)
C21 Fe C19 C18 165.3(2)
C22 Fe C19 C18 -52.4(3)
C23 Fe C19 C18 -83.01(14)
C17 Fe C19 C18 37.16(12)
C18 C19 C20 C16 -1.5(2)
Fe C19 C20 C16 58.72(14)
C18 C19 C20 Fe -60.21(14)
C17 C16 C20 C19 2.0(2)
C9 C16 C20 C19 168.73(19)
Fe C16 C20 C19 -59.01(14)
C17 C16 C20 Fe 61.04(13)
C9 C16 C20 Fe -132.3(2)
C25 Fe C20 C19 -122.05(13)
C24 Fe C20 C19 -80.05(14)
C16 Fe C20 C19 120.25(17)
C21 Fe C20 C19 -162.65(12)
C22 Fe C20 C19 169.1(2)
C23 Fe C20 C19 -49.4(2)
C17 Fe C20 C19 81.06(13)
C18 Fe C20 C19 37.79(12)
C25 Fe C20 C16 117.71(12)
C24 Fe C20 C16 159.70(12)
C21 Fe C20 C16 77.10(14)
C19 Fe C20 C16 -120.25(17)
C22 Fe C20 C16 48.8(3)
C23 Fe C20 C16 -169.62(18)
C17 Fe C20 C16 -39.18(12)
C18 Fe C20 C16 -82.45(12)
C25 Fe C21 C22 119.27(18)
C24 Fe C21 C22 81.55(14)
C16 Fe C21 C22 -124.56(13)
C20 Fe C21 C22 -166.73(12)
C19 Fe C21 C22 158.4(2)
C23 Fe C21 C22 37.81(13)
C17 Fe C21 C22 -82.24(15)
C18 Fe C21 C22 -48.0(3)
C24 Fe C21 C25 -37.73(13)
C16 Fe C21 C25 116.17(13)
C20 Fe C21 C25 73.99(15)
C19 Fe C21 C25 39.2(3)
C22 Fe C21 C25 -119.27(18)
C23 Fe C21 C25 -81.47(14)
C17 Fe C21 C25 158.49(12)
C18 Fe C21 C25 -167.2(2)
C25 C21 C22 C23 -0.1(2)
Fe C21 C22 C23 -59.51(14)
C25 C21 C22 Fe 59.44(15)
C25 Fe C22 C21 -37.69(13)
C24 Fe C22 C21 -81.63(14)
C16 Fe C22 C21 74.64(15)
C20 Fe C22 C21 37.3(3)
C19 Fe C22 C21 -161.3(2)
C23 Fe C22 C21 -119.11(18)
C17 Fe C22 C21 118.15(13)
C18 Fe C22 C21 160.85(13)
C25 Fe C22 C23 81.42(14)
C24 Fe C22 C23 37.48(13)
C16 Fe C22 C23 -166.25(12)
C20 Fe C22 C23 156.4(2)
C21 Fe C22 C23 119.11(18)
C19 Fe C22 C23 -42.1(3)
C17 Fe C22 C23 -122.74(13)
C18 Fe C22 C23 -80.04(15)
C21 C22 C23 C24 0.4(2)
Fe C22 C23 C24 -58.98(15)
C21 C22 C23 Fe 59.40(14)
C25 Fe C23 C24 38.00(13)
C16 Fe C23 C24 160.5(3)
C20 Fe C23 C24 -43.2(3)
C21 Fe C23 C24 81.89(14)
C19 Fe C23 C24 -78.24(15)
C22 Fe C23 C24 119.41(18)
C17 Fe C23 C24 -161.98(13)
C18 Fe C23 C24 -121.00(13)
C25 Fe C23 C22 -81.41(14)
C24 Fe C23 C22 -119.41(18)
C16 Fe C23 C22 41.1(3)
C20 Fe C23 C22 -162.60(18)
C21 Fe C23 C22 -37.53(13)
C19 Fe C23 C22 162.34(12)
C17 Fe C23 C22 78.60(15)
C18 Fe C23 C22 119.58(13)
C22 C23 C24 C25 -0.6(2)
Fe C23 C24 C25 -59.75(15)
C22 C23 C24 Fe 59.14(14)
C25 Fe C24 C23 -118.74(19)
C16 Fe C24 C23 -166.47(18)
C20 Fe C24 C23 160.76(12)
C21 Fe C24 C23 -81.10(14)
C19 Fe C24 C23 119.00(13)
C22 Fe C24 C23 -37.59(13)
C17 Fe C24 C23 51.7(3)
C18 Fe C24 C23 78.76(15)
C16 Fe C24 C25 -47.7(3)
C20 Fe C24 C25 -80.50(15)
C21 Fe C24 C25 37.65(14)
C19 Fe C24 C25 -122.25(14)
C22 Fe C24 C25 81.15(14)
C23 Fe C24 C25 118.74(19)
C17 Fe C24 C25 170.4(2)
C18 Fe C24 C25 -162.49(13)
C22 C21 C25 C24 -0.3(2)
Fe C21 C25 C24 59.42(15)
C22 C21 C25 Fe -59.73(14)
C23 C24 C25 C21 0.6(2)
Fe C24 C25 C21 -59.50(15)
C23 C24 C25 Fe 60.06(15)
C24 Fe C25 C21 119.20(19)
C16 Fe C25 C21 -81.92(15)
C20 Fe C25 C21 -124.20(13)
C19 Fe C25 C21 -165.22(12)
C22 Fe C25 C21 37.45(13)
C23 Fe C25 C21 81.36(14)
C17 Fe C25 C21 -52.9(3)
C18 Fe C25 C21 166.1(2)
C16 Fe C25 C24 158.88(13)
C20 Fe C25 C24 116.60(14)
C21 Fe C25 C24 -119.20(19)
C19 Fe C25 C24 75.59(16)
C22 Fe C25 C24 -81.75(14)
C23 Fe C25 C24 -37.84(13)
C17 Fe C25 C24 -172.1(2)
C18 Fe C25 C24 47.0(3)
C2 C1 C9A C4A -1.8(3)
C2 C1 C9A C9 -178.84(18)
C4 C4A C9A C1 2.5(3)
C10 C4A C9A C1 -175.61(17)
C4 C4A C9A C9 179.92(17)
C10 C4A C9A C9 1.8(2)
C16 C9 C9A C1 -10.9(3)
C8A C9 C9A C1 119.5(2)
C12 C9 C9A C1 -131.4(2)
C16 C9 C9A C4A 171.96(17)
C8A C9 C9A C4A -57.6(2)
C12 C9 C9A C4A 51.5(2)
C4 C4A C10 C10A -122.3(2)
C9A C4A C10 C10A 55.6(2)
C4 C4A C10 C11 125.2(2)
C9A C4A C10 C11 -56.9(2)
C6 C5 C10A C8A 0.5(3)
C6 C5 C10A C10 -176.72(19)
C8 C8A C10A C5 -1.7(3)
C9 C8A C10A C5 -178.29(17)
C8 C8A C10A C10 175.83(17)
C9 C8A C10A C10 -0.8(2)
C4A C10 C10A C5 121.2(2)
C11 C10 C10A C5 -126.5(2)
C4A C10 C10A C8A -56.2(2)
C11 C10 C10A C8A 56.1(2)
C4A C10 C11 C12 55.2(2)
C10A C10 C11 C12 -56.3(2)
C4A C10 C11 C15 -127.26(19)
C10A C10 C11 C15 121.29(19)
O1 C13 O2 C14 0.0(3)
C12 C13 O2 C14 175.48(16)
C12 C11 C15 O3 -4.8(3)
C10 C11 C15 O3 177.98(18)
C12 C11 C15 O4 173.9(2)
C10 C11 C15 O4 -3.3(3)
C15 C11 C12 C13 2.7(3)
C10 C11 C12 C13 -179.90(18)
C15 C11 C12 C9 -176.39(18)
C10 C11 C12 C9 1.1(3)
O1 C13 C12 C11 -97.6(3)
O2 C13 C12 C11 86.9(2)
O1 C13 C12 C9 81.4(3)
O2 C13 C12 C9 -94.1(2)
C16 C9 C12 C11 179.74(18)
C9A C9 C12 C11 -54.8(2)
C8A C9 C12 C11 53.0(2)
C16 C9 C12 C13 0.6(2)
C9A C9 C12 C13 126.04(18)
C8A C9 C12 C13 -126.10(18)
